data_4072828
loop_
_publ_author_name
'Clark, George R.'
'Lu, Guo-Liang'
'Roper, Warren R.'
'Wright, L. James'

_publ_section_title
;
 Stepwise Reactions of Acetylenes with Iridium Thiocarbonyl Complexes To
 Produce Isolable Iridacyclobutadienes and Conversion of These to either
 Cyclopentadienyliridium or Tethered Iridabenzene Complexes
;
_journal_issue 9
_journal_name_full Organometallics
_journal_page_first 2167
_journal_paper_doi 10.1021/om061066r
_journal_volume 26
_journal_year 2007
_chemical_formula_moiety 'C45 H38 I Ir O4 P2 S, 3 C D CL3'
_chemical_formula_sum 'C48 H38 Cl9 D3 I Ir O4 P2 S'
_chemical_formula_weight 1417.00
_chemical_name_systematic
;
 ?
;
_space_group_IT_number 2
_symmetry_cell_setting triclinic
_symmetry_space_group_name_Hall '-P 1'
_symmetry_space_group_name_H-M 'P -1'
_atom_sites_solution_hydrogens geom
_atom_sites_solution_primary direct
_atom_sites_solution_secondary difmap
_audit_creation_method SHELXL-97
_cell_angle_alpha 70.741(1)
_cell_angle_beta 85.553(1)
_cell_angle_gamma 65.585(1)
_cell_formula_units_Z 2
_cell_length_a 11.8918(1)
_cell_length_b 13.5695(1)
_cell_length_c 18.9304(2)
_cell_measurement_reflns_used 8192
_cell_measurement_temperature 84(2)
_cell_measurement_theta_max 25.70
_cell_measurement_theta_min 1.74
_cell_volume 2619.74(5)
_computing_cell_refinement 'Siemens SMART (Siemens, 1995)'
_computing_data_collection 'Siemens SMART (Siemens, 1995)'
_computing_data_reduction 'Siemens SAINT (Siemens, 1995)'
_computing_molecular_graphics 'Ortep-III (Burnett & Johnson, 1996)'
_computing_publication_material 'Siemens SMART (Siemens, 1995)'
_computing_structure_refinement 'SHELXL-97 (Sheldrick, 1997)'
_computing_structure_solution 'SHELXS (Sheldrick, 1990)'
_diffrn_ambient_temperature 84(2)
_diffrn_measured_fraction_theta_full 0.992
_diffrn_measured_fraction_theta_max 0.992
_diffrn_measurement_device_type 'Siemens SMART CCD'
_diffrn_measurement_method 'Area detector \w scans'
_diffrn_radiation_monochromator graphite
_diffrn_radiation_source 'fine-focus sealed tube'
_diffrn_radiation_type MoK\a
_diffrn_radiation_wavelength 0.71073
_diffrn_reflns_av_R_equivalents 0.0395
_diffrn_reflns_av_sigmaI/netI 0.0555
_diffrn_reflns_limit_h_max 14
_diffrn_reflns_limit_h_min -14
_diffrn_reflns_limit_k_max 16
_diffrn_reflns_limit_k_min -16
_diffrn_reflns_limit_l_max 22
_diffrn_reflns_limit_l_min -23
_diffrn_reflns_number 24088
_diffrn_reflns_theta_full 25.70
_diffrn_reflns_theta_max 25.70
_diffrn_reflns_theta_min 1.74
_diffrn_standards_decay_% <2
_diffrn_standards_number 0
_exptl_absorpt_coefficient_mu 3.740
_exptl_absorpt_correction_T_max 0.7061
_exptl_absorpt_correction_T_min 0.4000
_exptl_absorpt_correction_type empirical
_exptl_absorpt_process_details 'Sheldrick, 1997'
_exptl_crystal_colour yellow-green
_exptl_crystal_density_diffrn 1.796
_exptl_crystal_description needle
_exptl_crystal_F_000 1380
_exptl_crystal_size_max 0.30
_exptl_crystal_size_mid 0.16
_exptl_crystal_size_min 0.10
_refine_diff_density_max 2.195
_refine_diff_density_min -1.435
_refine_diff_density_rms 0.120
_refine_ls_extinction_method none
_refine_ls_goodness_of_fit_ref 1.035
_refine_ls_hydrogen_treatment riding
_refine_ls_matrix_type full
_refine_ls_number_parameters 595
_refine_ls_number_reflns 9896
_refine_ls_number_restraints 0
_refine_ls_restrained_S_all 1.035
_refine_ls_R_factor_all 0.0348
_refine_ls_R_factor_gt 0.0285
_refine_ls_shift/su_max 0.001
_refine_ls_shift/su_mean 0.000
_refine_ls_structure_factor_coef Fsqd
_refine_ls_weighting_details 'calc w=1/[\s^2^(Fo^2^)+(0.0188P)^2^+2.1150P] where P=(Fo^2^+2Fc^2^)/3'
_refine_ls_weighting_scheme calc
_refine_ls_wR_factor_gt 0.0644
_refine_ls_wR_factor_ref 0.0666
_reflns_number_gt 8900
_reflns_number_total 9896
_reflns_threshold_expression I>2\s(I)
_cod_data_source_file om061066rsi20070208_115402.cif
_cod_data_source_block lu503a
_cod_depositor_comments
;
The following automatic conversions were performed:

'_symmetry_cell_setting' value 'Triclinic' changed to 'triclinic'
according to /home/saulius/struct/CIF-dictionaries/cif_core.dic
dictionary named 'cif_core.dic' version 2.4.1 from
2010-06-29.

'_geom_bond_publ_flag' value 'Y' changed to 'y'
according to /home/saulius/struct/CIF-dictionaries/cif_core.dic
dictionary named 'cif_core.dic' version 2.4.1 from 2010-06-29 (13
times).

'_geom_bond_publ_flag' value 'N' changed to 'n' according to
/home/saulius/struct/CIF-dictionaries/cif_core.dic dictionary named
'cif_core.dic' version 2.4.1 from 2010-06-29 (98
times).

'_geom_angle_publ_flag' value 'Y' changed to 'y' according
to /home/saulius/struct/CIF-dictionaries/cif_core.dic dictionary
named 'cif_core.dic' version 2.4.1 from 2010-06-29 (27
times).

'_geom_angle_publ_flag' value 'N' changed to 'n' according
to /home/saulius/struct/CIF-dictionaries/cif_core.dic dictionary
named 'cif_core.dic' version 2.4.1 from 2010-06-29 (162 times).

Automatic conversion script
Id: cif_fix_values 1715 2011-07-08 13:25:40Z adriana 
;
_cod_original_cell_volume 2619.74(4)
_cod_original_sg_symbol_H-M P-1
_cod_database_code 4072828

loop_
_symmetry_equiv_pos_as_xyz
'x, y, z'
'-x, -y, -z'

loop_
_atom_site_label
_atom_site_type_symbol
_atom_site_fract_x
_atom_site_fract_y
_atom_site_fract_z
_atom_site_U_iso_or_equiv
_atom_site_adp_type
_atom_site_occupancy
_atom_site_symmetry_multiplicity
_atom_site_calc_flag
_atom_site_refinement_flags
Ir Ir 0.496636(12) 0.882758(11) 0.308019(7) 0.01007(5) Uani 1 1 d .
I I 0.57897(2) 0.782750(18) 0.458593(12) 0.01202(6) Uani 1 1 d .
S S 0.43469(9) 0.91115(8) 0.14020(5) 0.0179(2) Uani 1 1 d .
P1 P 0.30457(8) 0.87920(7) 0.34684(5) 0.01002(18) Uani 1 1 d .
P2 P 0.69232(8) 0.88936(8) 0.28359(5) 0.01037(18) Uani 1 1 d .
O1 O 0.4843(3) 0.7136(2) 0.09833(15) 0.0229(6) Uani 1 1 d .
O2 O 0.5981(3) 0.5752(2) 0.20127(16) 0.0286(7) Uani 1 1 d .
O3 O 0.2969(3) 1.2902(2) 0.15167(15) 0.0240(6) Uani 1 1 d .
O4 O 0.3277(3) 1.1802(2) 0.07892(15) 0.0222(6) Uani 1 1 d .
C1 C 0.4317(4) 0.9710(3) 0.2049(2) 0.0162(8) Uani 1 1 d .
C2 C 0.3859(3) 1.0866(3) 0.2060(2) 0.0176(8) Uani 1 1 d .
C3 C 0.4138(3) 1.0650(3) 0.2802(2) 0.0166(8) Uani 1 1 d .
H3A H 0.4010 1.1128 0.3084 0.020 Uiso 1 1 calc R
C4 C 0.5419(3) 0.7438(3) 0.2740(2) 0.0149(8) Uani 1 1 d .
H4A H 0.5821 0.6694 0.3066 0.018 Uiso 1 1 calc R
C5 C 0.5107(3) 0.7653(3) 0.2021(2) 0.0158(8) Uani 1 1 d .
C6 C 0.3316(4) 1.1966(3) 0.1448(2) 0.0162(8) Uani 1 1 d .
C7 C 0.5270(4) 0.6845(3) 0.1617(2) 0.0183(8) Uani 1 1 d .
C8 C 0.2862(5) 1.2822(4) 0.0133(2) 0.0315(10) Uani 1 1 d .
H8A H 0.2870 1.2612 -0.0305 0.047 Uiso 1 1 calc R
H8B H 0.3406 1.3199 0.0083 0.047 Uiso 1 1 calc R
H8C H 0.2037 1.3330 0.0188 0.047 Uiso 1 1 calc R
C9 C 0.6249(5) 0.4947(4) 0.1611(3) 0.0402(13) Uani 1 1 d .
H9A H 0.6759 0.4190 0.1932 0.060 Uiso 1 1 calc R
H9B H 0.6677 0.5156 0.1175 0.060 Uiso 1 1 calc R
H9C H 0.5488 0.4960 0.1461 0.060 Uiso 1 1 calc R
C11 C 0.3108(3) 0.7460(3) 0.4166(2) 0.0120(7) Uani 1 1 d .
C12 C 0.3662(3) 0.6423(3) 0.4017(2) 0.0141(7) Uani 1 1 d .
H12A H 0.4027 0.6409 0.3566 0.017 Uiso 1 1 calc R
C13 C 0.3674(3) 0.5417(3) 0.4534(2) 0.0163(8) Uani 1 1 d .
H13A H 0.4029 0.4737 0.4423 0.020 Uiso 1 1 calc R
C14 C 0.3155(3) 0.5423(3) 0.5219(2) 0.0169(8) Uani 1 1 d .
H14A H 0.3151 0.4753 0.5563 0.020 Uiso 1 1 calc R
C15 C 0.2644(3) 0.6439(3) 0.5383(2) 0.0166(8) Uani 1 1 d .
H15A H 0.2317 0.6442 0.5845 0.020 Uiso 1 1 calc R
C16 C 0.2617(3) 0.7448(3) 0.4864(2) 0.0137(7) Uani 1 1 d .
H16A H 0.2270 0.8123 0.4981 0.016 Uiso 1 1 calc R
C21 C 0.2101(3) 0.9890(3) 0.38842(19) 0.0111(7) Uani 1 1 d .
C22 C 0.2654(3) 1.0342(3) 0.4250(2) 0.0138(7) Uani 1 1 d .
H22A H 0.3508 1.0110 0.4262 0.017 Uiso 1 1 calc R
C23 C 0.1933(4) 1.1133(3) 0.4592(2) 0.0171(8) Uani 1 1 d .
H23A H 0.2304 1.1427 0.4836 0.021 Uiso 1 1 calc R
C24 C 0.0658(4) 1.1488(3) 0.4573(2) 0.0190(8) Uani 1 1 d .
H24A H 0.0176 1.2026 0.4799 0.023 Uiso 1 1 calc R
C25 C 0.0100(4) 1.1040(3) 0.4216(2) 0.0190(8) Uani 1 1 d .
H25A H -0.0754 1.1275 0.4206 0.023 Uiso 1 1 calc R
C26 C 0.0819(3) 1.0244(3) 0.3877(2) 0.0155(8) Uani 1 1 d .
H26A H 0.0444 0.9943 0.3643 0.019 Uiso 1 1 calc R
C31 C 0.2006(3) 0.9077(3) 0.2689(2) 0.0119(7) Uani 1 1 d .
C32 C 0.1402(3) 1.0207(3) 0.2211(2) 0.0142(8) Uani 1 1 d .
H32A H 0.1496 1.0793 0.2317 0.017 Uiso 1 1 calc R
C33 C 0.0667(3) 1.0471(3) 0.1583(2) 0.0164(8) Uani 1 1 d .
H33A H 0.0270 1.1226 0.1273 0.020 Uiso 1 1 calc R
C34 C 0.0528(4) 0.9592(3) 0.1421(2) 0.0202(8) Uani 1 1 d .
H34A H 0.0038 0.9759 0.1001 0.024 Uiso 1 1 calc R
C35 C 0.1118(4) 0.8479(3) 0.1886(2) 0.0221(9) Uani 1 1 d .
H35A H 0.1024 0.7896 0.1778 0.027 Uiso 1 1 calc R
C36 C 0.1854(4) 0.8211(3) 0.2516(2) 0.0183(8) Uani 1 1 d .
H36A H 0.2248 0.7453 0.2823 0.022 Uiso 1 1 calc R
C41 C 0.7049(3) 1.0106(3) 0.2997(2) 0.0125(7) Uani 1 1 d .
C42 C 0.7799(4) 1.0616(3) 0.2573(2) 0.0173(8) Uani 1 1 d .
H42A H 0.8257 1.0326 0.2211 0.021 Uiso 1 1 calc R
C43 C 0.7866(4) 1.1554(3) 0.2687(2) 0.0186(8) Uani 1 1 d .
H43A H 0.8368 1.1889 0.2403 0.022 Uiso 1 1 calc R
C44 C 0.7178(4) 1.1987(3) 0.3229(2) 0.0186(8) Uani 1 1 d .
H44A H 0.7198 1.2630 0.3296 0.022 Uiso 1 1 calc R
C45 C 0.6467(4) 1.1466(3) 0.3669(2) 0.0184(8) Uani 1 1 d .
H45A H 0.6031 1.1742 0.4042 0.022 Uiso 1 1 calc R
C46 C 0.6398(3) 1.0527(3) 0.3556(2) 0.0156(8) Uani 1 1 d .
H46A H 0.5918 1.0180 0.3854 0.019 Uiso 1 1 calc R
C51 C 0.8278(3) 0.7635(3) 0.3357(2) 0.0125(7) Uani 1 1 d .
C52 C 0.8380(4) 0.6536(3) 0.3446(2) 0.0188(8) Uani 1 1 d .
H52A H 0.7742 0.6447 0.3256 0.023 Uiso 1 1 calc R
C53 C 0.9423(4) 0.5579(3) 0.3812(2) 0.0208(9) Uani 1 1 d .
H53A H 0.9482 0.4854 0.3863 0.025 Uiso 1 1 calc R
C54 C 1.0384(4) 0.5690(3) 0.4104(2) 0.0185(8) Uani 1 1 d .
H54A H 1.1085 0.5045 0.4349 0.022 Uiso 1 1 calc R
C55 C 1.0281(4) 0.6780(3) 0.4025(2) 0.0194(8) Uani 1 1 d .
H55A H 1.0914 0.6864 0.4224 0.023 Uiso 1 1 calc R
C56 C 0.9240(3) 0.7747(3) 0.3651(2) 0.0167(8) Uani 1 1 d .
H56A H 0.9187 0.8472 0.3597 0.020 Uiso 1 1 calc R
C61 C 0.7311(3) 0.9082(3) 0.1854(2) 0.0131(7) Uani 1 1 d .
C62 C 0.6670(4) 1.0132(3) 0.1300(2) 0.0160(8) Uani 1 1 d .
H62A H 0.6082 1.0736 0.1436 0.019 Uiso 1 1 calc R
C63 C 0.6899(4) 1.0290(3) 0.0544(2) 0.0192(8) Uani 1 1 d .
H63A H 0.6464 1.0992 0.0180 0.023 Uiso 1 1 calc R
C64 C 0.7779(4) 0.9392(3) 0.0341(2) 0.0207(9) Uani 1 1 d .
H64A H 0.7935 0.9489 -0.0161 0.025 Uiso 1 1 calc R
C65 C 0.8427(4) 0.8347(3) 0.0887(2) 0.0209(9) Uani 1 1 d .
H65A H 0.9019 0.7747 0.0749 0.025 Uiso 1 1 calc R
C66 C 0.8198(4) 0.8191(3) 0.1641(2) 0.0161(8) Uani 1 1 d .
H66A H 0.8641 0.7489 0.2003 0.019 Uiso 1 1 calc R
C70 C 1.0002(5) 0.4085(4) 0.1684(3) 0.0356(11) Uani 1 1 d .
D70A D 1.0813 0.4113 0.1598 0.043 Uiso 1 1 calc R
Cl1 Cl 0.88948(14) 0.54561(10) 0.16546(8) 0.0519(4) Uani 1 1 d .
Cl2 Cl 1.00838(13) 0.30723(10) 0.25681(7) 0.0426(3) Uani 1 1 d .
Cl3 Cl 0.95996(13) 0.36977(11) 0.09649(8) 0.0466(3) Uani 1 1 d .
C71 C 0.2970(4) 0.4235(4) 0.2626(3) 0.0336(11) Uani 1 1 d .
D71A D 0.3272 0.3819 0.2266 0.040 Uiso 1 1 calc R
Cl4 Cl 0.40538(15) 0.47482(16) 0.27626(11) 0.0661(5) Uani 1 1 d .
Cl5 Cl 0.15369(14) 0.54131(11) 0.22625(8) 0.0483(3) Uani 1 1 d .
Cl6 Cl 0.27718(14) 0.33124(11) 0.34735(7) 0.0488(3) Uani 1 1 d .
C72 C 1.3005(4) 0.6689(3) 0.0138(2) 0.0240(9) Uani 1 1 d .
D72A D 1.3545 0.6795 0.0446 0.029 Uiso 1 1 calc R
Cl7 Cl 1.31726(12) 0.52538(9) 0.04992(6) 0.0361(3) Uani 1 1 d .
Cl8 Cl 1.14506(11) 0.76235(10) 0.01829(7) 0.0375(3) Uani 1 1 d .
Cl9 Cl 1.34197(14) 0.70239(10) -0.07915(7) 0.0456(3) Uani 1 1 d .

loop_
_atom_site_aniso_label
_atom_site_aniso_U_11
_atom_site_aniso_U_22
_atom_site_aniso_U_33
_atom_site_aniso_U_23
_atom_site_aniso_U_13
_atom_site_aniso_U_12
Ir 0.00956(8) 0.01421(7) 0.00754(8) -0.00313(5) 0.00085(5) -0.00630(6)
I 0.01307(12) 0.01550(11) 0.00839(12) -0.00285(9) 0.00007(9) -0.00745(9)
S 0.0209(5) 0.0226(5) 0.0127(5) -0.0058(4) 0.0000(4) -0.0112(4)
P1 0.0095(4) 0.0125(4) 0.0099(5) -0.0042(4) 0.0014(4) -0.0060(4)
P2 0.0102(5) 0.0136(4) 0.0087(4) -0.0039(4) 0.0011(4) -0.0061(4)
O1 0.0318(17) 0.0220(14) 0.0179(15) -0.0086(12) -0.0040(13) -0.0113(13)
O2 0.0452(19) 0.0148(13) 0.0218(16) -0.0087(12) -0.0055(14) -0.0052(13)
O3 0.0379(18) 0.0145(13) 0.0187(15) -0.0052(12) -0.0038(13) -0.0089(13)
O4 0.0338(17) 0.0200(14) 0.0135(14) -0.0050(11) 0.0000(13) -0.0120(13)
C1 0.018(2) 0.0206(19) 0.015(2) -0.0053(16) 0.0030(16) -0.0131(16)
C2 0.0118(19) 0.0164(18) 0.025(2) -0.0064(16) 0.0021(17) -0.0066(15)
C3 0.0144(19) 0.0135(17) 0.020(2) -0.0014(15) 0.0017(16) -0.0071(15)
C4 0.0064(17) 0.0236(19) 0.019(2) -0.0084(16) 0.0032(15) -0.0096(15)
C5 0.0136(19) 0.0193(18) 0.021(2) -0.0112(16) 0.0074(16) -0.0108(16)
C6 0.020(2) 0.0157(18) 0.017(2) -0.0065(16) 0.0028(16) -0.0100(16)
C7 0.019(2) 0.0181(19) 0.022(2) -0.0098(17) 0.0028(17) -0.0099(17)
C8 0.050(3) 0.029(2) 0.011(2) 0.0010(18) -0.007(2) -0.018(2)
C9 0.067(4) 0.018(2) 0.033(3) -0.013(2) -0.003(3) -0.010(2)
C11 0.0091(17) 0.0140(17) 0.0127(19) -0.0025(14) -0.0015(15) -0.0055(14)
C12 0.0105(18) 0.0175(18) 0.0151(19) -0.0055(15) 0.0010(15) -0.0063(15)
C13 0.0118(19) 0.0132(17) 0.022(2) -0.0052(16) -0.0010(16) -0.0036(15)
C14 0.016(2) 0.0171(18) 0.016(2) 0.0016(15) -0.0045(16) -0.0091(16)
C15 0.016(2) 0.025(2) 0.0112(19) -0.0047(16) 0.0007(16) -0.0121(17)
C16 0.0135(19) 0.0160(17) 0.0141(19) -0.0054(15) 0.0001(15) -0.0080(15)
C21 0.0126(18) 0.0128(16) 0.0062(17) -0.0029(14) 0.0032(14) -0.0042(14)
C22 0.0144(19) 0.0157(17) 0.0130(19) -0.0036(15) 0.0023(15) -0.0089(15)
C23 0.021(2) 0.0160(18) 0.018(2) -0.0078(16) -0.0002(17) -0.0085(16)
C24 0.022(2) 0.0201(19) 0.016(2) -0.0101(16) 0.0034(17) -0.0062(17)
C25 0.0121(19) 0.029(2) 0.014(2) -0.0093(17) 0.0021(16) -0.0060(17)
C26 0.0160(19) 0.0212(19) 0.0122(19) -0.0058(15) 0.0004(16) -0.0101(16)
C31 0.0093(18) 0.0172(17) 0.0107(18) -0.0067(15) 0.0045(15) -0.0059(15)
C32 0.0140(19) 0.0169(18) 0.016(2) -0.0080(15) 0.0050(16) -0.0089(15)
C33 0.0150(19) 0.0182(18) 0.0136(19) -0.0038(15) -0.0002(16) -0.0053(16)
C34 0.021(2) 0.030(2) 0.013(2) -0.0084(17) -0.0040(17) -0.0112(18)
C35 0.028(2) 0.023(2) 0.022(2) -0.0089(17) -0.0024(18) -0.0149(18)
C36 0.025(2) 0.0185(18) 0.014(2) -0.0043(16) 0.0001(17) -0.0117(17)
C41 0.0124(18) 0.0142(17) 0.0104(18) -0.0035(14) -0.0016(15) -0.0051(15)
C42 0.016(2) 0.0210(19) 0.018(2) -0.0082(16) 0.0031(16) -0.0091(16)
C43 0.019(2) 0.024(2) 0.019(2) -0.0053(17) 0.0022(17) -0.0160(17)
C44 0.023(2) 0.0172(18) 0.019(2) -0.0067(16) -0.0030(17) -0.0106(17)
C45 0.021(2) 0.0215(19) 0.014(2) -0.0099(16) 0.0037(17) -0.0076(17)
C46 0.0162(19) 0.0188(18) 0.0121(19) -0.0031(15) 0.0013(16) -0.0092(16)
C51 0.0124(18) 0.0173(18) 0.0087(18) -0.0058(15) 0.0053(15) -0.0064(15)
C52 0.016(2) 0.0219(19) 0.022(2) -0.0056(17) 0.0015(17) -0.0121(17)
C53 0.019(2) 0.0145(18) 0.029(2) -0.0060(17) 0.0018(18) -0.0075(16)
C54 0.015(2) 0.0200(19) 0.014(2) -0.0022(16) 0.0002(16) -0.0038(16)
C55 0.0135(19) 0.025(2) 0.020(2) -0.0081(17) -0.0053(16) -0.0067(17)
C56 0.016(2) 0.0182(18) 0.017(2) -0.0074(16) 0.0012(16) -0.0069(16)
C61 0.0134(18) 0.0192(18) 0.0124(19) -0.0068(15) 0.0035(15) -0.0112(15)
C62 0.0157(19) 0.0193(18) 0.015(2) -0.0059(16) 0.0034(16) -0.0093(16)
C63 0.022(2) 0.025(2) 0.0117(19) -0.0016(16) -0.0030(17) -0.0131(17)
C64 0.027(2) 0.034(2) 0.0106(19) -0.0105(17) 0.0058(17) -0.0197(19)
C65 0.022(2) 0.029(2) 0.021(2) -0.0165(18) 0.0103(18) -0.0144(18)
C66 0.018(2) 0.0197(18) 0.0136(19) -0.0049(16) 0.0029(16) -0.0116(16)
C70 0.043(3) 0.022(2) 0.042(3) -0.012(2) -0.003(2) -0.011(2)
Cl1 0.0602(9) 0.0235(6) 0.0608(9) -0.0180(6) -0.0154(7) 0.0000(6)
Cl2 0.0541(8) 0.0264(6) 0.0419(7) -0.0051(5) -0.0063(6) -0.0146(6)
Cl3 0.0545(8) 0.0405(7) 0.0486(8) -0.0250(6) -0.0035(7) -0.0140(6)
C71 0.037(3) 0.031(2) 0.041(3) -0.018(2) 0.011(2) -0.019(2)
Cl4 0.0556(9) 0.0878(11) 0.0975(13) -0.0649(11) 0.0248(9) -0.0467(9)
Cl5 0.0614(9) 0.0339(6) 0.0392(7) -0.0059(6) -0.0071(7) -0.0127(6)
Cl6 0.0613(9) 0.0341(6) 0.0343(7) -0.0044(5) 0.0103(6) -0.0101(6)
C72 0.034(2) 0.0194(19) 0.021(2) -0.0067(17) -0.0020(19) -0.0126(19)
Cl7 0.0564(8) 0.0211(5) 0.0294(6) -0.0036(4) -0.0057(6) -0.0168(5)
Cl8 0.0326(6) 0.0345(6) 0.0401(7) -0.0148(5) -0.0001(5) -0.0063(5)
Cl9 0.0809(10) 0.0323(6) 0.0353(7) -0.0199(5) 0.0268(7) -0.0316(7)

loop_
_atom_type_symbol
_atom_type_description
_atom_type_scat_dispersion_real
_atom_type_scat_dispersion_imag
_atom_type_scat_source
C C 0.0033 0.0016 'International Tables Vol C Tables 4.2.6.8 and 6.1.1.4'
H H 0.0000 0.0000 'International Tables Vol C Tables 4.2.6.8 and 6.1.1.4'
P P 0.1023 0.0942 'International Tables Vol C Tables 4.2.6.8 and 6.1.1.4'
S S 0.1246 0.1234 'International Tables Vol C Tables 4.2.6.8 and 6.1.1.4'
I I -0.4742 1.8119 'International Tables Vol C Tables 4.2.6.8 and 6.1.1.4'
Ir Ir -1.4442 7.9887 'International Tables Vol C Tables 4.2.6.8 and 6.1.1.4'
O O 0.0106 0.0060 'International Tables Vol C Tables 4.2.6.8 and 6.1.1.4'
Cl Cl 0.1484 0.1585 'International Tables Vol C Tables 4.2.6.8 and 6.1.1.4'

loop_
_geom_angle_atom_site_label_1
_geom_angle_atom_site_label_2
_geom_angle_atom_site_label_3
_geom_angle
_geom_angle_publ_flag
C1 Ir C4 84.66(15) y
C1 Ir C3 63.46(15) y
C4 Ir C3 148.10(15) y
C1 Ir P1 92.77(11) y
C4 Ir P1 91.71(10) y
C3 Ir P1 89.15(10) y
C1 Ir P2 92.84(11) y
C4 Ir P2 93.31(10) y
C3 Ir P2 89.31(10) y
P1 Ir P2 172.79(3) y
C1 Ir I 172.80(10) y
C4 Ir I 102.54(11) y
C3 Ir I 109.35(10) y
P1 Ir I 86.83(2) y
P2 Ir I 87.04(2) y
C1 S C5 95.23(18) y
C11 P1 C21 103.51(16) n
C11 P1 C31 105.40(16) n
C21 P1 C31 102.18(16) n
C11 P1 Ir 116.19(12) n
C21 P1 Ir 115.09(11) n
C31 P1 Ir 112.96(12) n
C51 P2 C41 104.91(16) n
C51 P2 C61 102.89(16) n
C41 P2 C61 102.73(16) n
C51 P2 Ir 116.97(12) n
C41 P2 Ir 113.75(12) n
C61 P2 Ir 113.98(12) n
C7 O2 C9 114.8(3) n
C6 O4 C8 116.1(3) n
C2 C1 S 135.0(3) y
C2 C1 Ir 101.7(2) y
S C1 Ir 123.2(2) y
C3 C2 C1 99.7(3) y
C3 C2 C6 129.8(3) y
C1 C2 C6 130.4(3) y
C2 C3 Ir 95.1(2) y
C2 C3 H3A 132.5 n
Ir C3 H3A 132.5 n
C5 C4 Ir 116.6(3) y
C5 C4 H4A 121.7 n
Ir C4 H4A 121.7 n
C4 C5 C7 129.5(4) y
C4 C5 S 120.3(3) y
C7 C5 S 110.2(3) y
O3 C6 O4 123.7(4) n
O3 C6 C2 125.2(3) n
O4 C6 C2 111.1(3) n
O1 C7 O2 123.0(3) n
O1 C7 C5 123.7(4) n
O2 C7 C5 113.2(3) n
O4 C8 H8A 109.5 n
O4 C8 H8B 109.5 n
H8A C8 H8B 109.5 n
O4 C8 H8C 109.5 n
H8A C8 H8C 109.5 n
H8B C8 H8C 109.5 n
O2 C9 H9A 109.5 n
O2 C9 H9B 109.5 n
H9A C9 H9B 109.5 n
O2 C9 H9C 109.5 n
H9A C9 H9C 109.5 n
H9B C9 H9C 109.5 n
C12 C11 C16 118.4(3) n
C12 C11 P1 120.6(3) n
C16 C11 P1 121.0(3) n
C13 C12 C11 120.8(3) n
C13 C12 H12A 119.6 n
C11 C12 H12A 119.6 n
C12 C13 C14 120.1(3) n
C12 C13 H13A 120.0 n
C14 C13 H13A 120.0 n
C15 C14 C13 119.5(3) n
C15 C14 H14A 120.3 n
C13 C14 H14A 120.3 n
C16 C15 C14 120.6(3) n
C16 C15 H15A 119.7 n
C14 C15 H15A 119.7 n
C15 C16 C11 120.5(3) n
C15 C16 H16A 119.7 n
C11 C16 H16A 119.7 n
C26 C21 C22 118.9(3) n
C26 C21 P1 120.1(3) n
C22 C21 P1 120.9(3) n
C23 C22 C21 120.3(3) n
C23 C22 H22A 119.9 n
C21 C22 H22A 119.9 n
C22 C23 C24 120.2(3) n
C22 C23 H23A 119.9 n
C24 C23 H23A 119.9 n
C23 C24 C25 120.0(3) n
C23 C24 H24A 120.0 n
C25 C24 H24A 120.0 n
C26 C25 C24 119.9(4) n
C26 C25 H25A 120.0 n
C24 C25 H25A 120.0 n
C25 C26 C21 120.6(3) n
C25 C26 H26A 119.7 n
C21 C26 H26A 119.7 n
C36 C31 C32 118.2(3) n
C36 C31 P1 123.2(3) n
C32 C31 P1 118.4(3) n
C33 C32 C31 121.3(3) n
C33 C32 H32A 119.4 n
C31 C32 H32A 119.4 n
C32 C33 C34 119.6(4) n
C32 C33 H33A 120.2 n
C34 C33 H33A 120.2 n
C35 C34 C33 119.6(4) n
C35 C34 H34A 120.2 n
C33 C34 H34A 120.2 n
C34 C35 C36 121.1(3) n
C34 C35 H35A 119.4 n
C36 C35 H35A 119.4 n
C35 C36 C31 120.3(4) n
C35 C36 H36A 119.9 n
C31 C36 H36A 119.9 n
C42 C41 C46 118.9(3) n
C42 C41 P2 121.1(3) n
C46 C41 P2 120.0(3) n
C43 C42 C41 120.7(3) n
C43 C42 H42A 119.6 n
C41 C42 H42A 119.6 n
C44 C43 C42 119.6(3) n
C44 C43 H43A 120.2 n
C42 C43 H43A 120.2 n
C45 C44 C43 120.2(3) n
C45 C44 H44A 119.9 n
C43 C44 H44A 119.9 n
C44 C45 C46 120.3(3) n
C44 C45 H45A 119.8 n
C46 C45 H45A 119.8 n
C45 C46 C41 120.2(3) n
C45 C46 H46A 119.9 n
C41 C46 H46A 119.9 n
C56 C51 C52 118.8(4) n
C56 C51 P2 121.2(3) n
C52 C51 P2 120.0(3) n
C53 C52 C51 120.5(3) n
C53 C52 H52A 119.7 n
C51 C52 H52A 119.7 n
C52 C53 C54 120.8(3) n
C52 C53 H53A 119.6 n
C54 C53 H53A 119.6 n
C53 C54 C55 118.9(4) n
C53 C54 H54A 120.5 n
C55 C54 H54A 120.5 n
C54 C55 C56 120.7(3) n
C54 C55 H55A 119.7 n
C56 C55 H55A 119.7 n
C55 C56 C51 120.3(3) n
C55 C56 H56A 119.8 n
C51 C56 H56A 119.8 n
C66 C61 C62 118.7(3) n
C66 C61 P2 121.8(3) n
C62 C61 P2 119.5(3) n
C61 C62 C63 121.1(3) n
C61 C62 H62A 119.5 n
C63 C62 H62A 119.5 n
C64 C63 C62 119.5(4) n
C64 C63 H63A 120.3 n
C62 C63 H63A 120.3 n
C63 C64 C65 119.9(4) n
C63 C64 H64A 120.0 n
C65 C64 H64A 120.0 n
C64 C65 C66 120.5(4) n
C64 C65 H65A 119.7 n
C66 C65 H65A 119.7 n
C61 C66 C65 120.3(4) n
C61 C66 H66A 119.9 n
C65 C66 H66A 119.9 n
Cl2 C70 Cl1 110.3(3) n
Cl2 C70 Cl3 110.6(2) n
Cl1 C70 Cl3 109.4(3) n
Cl2 C70 D70A 108.8 n
Cl1 C70 D70A 108.8 n
Cl3 C70 D70A 108.8 n
Cl6 C71 Cl4 110.4(3) n
Cl6 C71 Cl5 109.8(3) n
Cl4 C71 Cl5 109.1(2) n
Cl6 C71 D71A 109.2 n
Cl4 C71 D71A 109.2 n
Cl5 C71 D71A 109.2 n
Cl9 C72 Cl7 111.2(2) n
Cl9 C72 Cl8 109.6(2) n
Cl7 C72 Cl8 109.6(2) n
Cl9 C72 D72A 108.8 n
Cl7 C72 D72A 108.8 n
Cl8 C72 D72A 108.8 n

loop_
_geom_bond_atom_site_label_1
_geom_bond_atom_site_label_2
_geom_bond_distance
_geom_bond_publ_flag
Ir C1 1.941(4) y
Ir C4 2.042(3) y
Ir C3 2.137(4) y
Ir P1 2.3594(9) y
Ir P2 2.3696(9) y
Ir I 2.7763(3) y
S C1 1.670(4) y
S C5 1.806(4) y
P1 C11 1.830(4) n
P1 C21 1.832(3) n
P1 C31 1.835(4) n
P2 C51 1.829(4) n
P2 C41 1.835(3) n
P2 C61 1.839(4) n
O1 C7 1.212(5) n
O2 C7 1.342(5) n
O2 C9 1.448(4) n
O3 C6 1.212(4) n
O4 C6 1.345(4) n
O4 C8 1.448(5) n
C1 C2 1.440(5) y
C2 C3 1.373(6) y
C2 C6 1.471(5) y
C3 H3A 0.9300 n
C4 C5 1.342(5) y
C4 H4A 0.9300 n
C5 C7 1.476(5) y
C8 H8A 0.9600 n
C8 H8B 0.9600 n
C8 H8C 0.9600 n
C9 H9A 0.9600 n
C9 H9B 0.9600 n
C9 H9C 0.9600 n
C11 C12 1.400(5) n
C11 C16 1.400(5) n
C12 C13 1.389(5) n
C12 H12A 0.9300 n
C13 C14 1.393(5) n
C13 H13A 0.9300 n
C14 C15 1.387(5) n
C14 H14A 0.9300 n
C15 C16 1.387(5) n
C15 H15A 0.9300 n
C16 H16A 0.9300 n
C21 C26 1.396(5) n
C21 C22 1.404(5) n
C22 C23 1.385(5) n
C22 H22A 0.9300 n
C23 C24 1.387(6) n
C23 H23A 0.9300 n
C24 C25 1.393(5) n
C24 H24A 0.9300 n
C25 C26 1.385(5) n
C25 H25A 0.9300 n
C26 H26A 0.9300 n
C31 C36 1.400(5) n
C31 C32 1.400(5) n
C32 C33 1.389(5) n
C32 H32A 0.9300 n
C33 C34 1.399(5) n
C33 H33A 0.9300 n
C34 C35 1.375(6) n
C34 H34A 0.9300 n
C35 C36 1.389(6) n
C35 H35A 0.9300 n
C36 H36A 0.9300 n
C41 C42 1.396(5) n
C41 C46 1.397(5) n
C42 C43 1.394(5) n
C42 H42A 0.9300 n
C43 C44 1.392(5) n
C43 H43A 0.9300 n
C44 C45 1.380(6) n
C44 H44A 0.9300 n
C45 C46 1.394(5) n
C45 H45A 0.9300 n
C46 H46A 0.9300 n
C51 C56 1.393(5) n
C51 C52 1.399(5) n
C52 C53 1.383(6) n
C52 H52A 0.9300 n
C53 C54 1.389(5) n
C53 H53A 0.9300 n
C54 C55 1.391(5) n
C54 H54A 0.9300 n
C55 C56 1.391(5) n
C55 H55A 0.9300 n
C56 H56A 0.9300 n
C61 C66 1.392(5) n
C61 C62 1.397(5) n
C62 C63 1.397(5) n
C62 H62A 0.9300 n
C63 C64 1.386(6) n
C63 H63A 0.9300 n
C64 C65 1.388(6) n
C64 H64A 0.9300 n
C65 C66 1.394(5) n
C65 H65A 0.9300 n
C66 H66A 0.9300 n
C70 Cl2 1.760(5) n
C70 Cl1 1.765(5) n
C70 Cl3 1.772(5) n
C70 D70A 0.9800 n
C71 Cl6 1.749(5) n
C71 Cl4 1.768(5) n
C71 Cl5 1.771(5) n
C71 D71A 0.9800 n
C72 Cl9 1.752(4) n
C72 Cl7 1.767(4) n
C72 Cl8 1.772(4) n
C72 D72A 0.9800 n
